data_4121674
loop_
_publ_author_name
'Lipke, Mark C.'
'Neumeyer, Felix'
'Tilley, T. Don'

_publ_section_title
;
 Interconversion of \h(3)-H2SiRR' \s-Complexes and 16-Electron Silylene
 Complexes via Reversible H-H or C-H Elimination.
;
_journal_issue 16
_journal_name_full 'Journal of the American Chemical Society'
_journal_page_first 6092
_journal_page_last 6102
_journal_paper_doi 10.1021/ja501803w
_journal_volume 136
_journal_year 2014
_chemical_formula_moiety 'C63 H64 B P3 Ru Si, C7 H8'
_chemical_formula_sum 'C70 H72 B P3 Ru Si'
_chemical_formula_weight 1146.11
_chemical_name_systematic
; 
 ? 
;
_space_group_IT_number 2
_symmetry_cell_setting triclinic
_symmetry_space_group_name_Hall '-P 1'
_symmetry_space_group_name_H-M 'P -1'
_atom_sites_solution_hydrogens geom
_atom_sites_solution_primary direct
_atom_sites_solution_secondary difmap
_audit_creation_method SHELXL-97
_cell_angle_alpha 70.662(2)
_cell_angle_beta 76.209(2)
_cell_angle_gamma 68.311(2)
_cell_formula_units_Z 2
_cell_length_a 12.1371(6)
_cell_length_b 14.6800(6)
_cell_length_c 18.6112(9)
_cell_measurement_reflns_used 9999
_cell_measurement_temperature 100(2)
_cell_measurement_theta_max 25.346
_cell_measurement_theta_min 2.340
_cell_volume 2881.8(2)
_computing_data_collection 'Bruker Apex 2 v. 2009.1'
_computing_structure_refinement 'SHELXL-97 (Sheldrick, 2008)'
_computing_structure_solution 'SHELXS-97 (Sheldrick, 2008)'
_diffrn_ambient_temperature 100(2)
_diffrn_detector_area_resol_mean 8.366
_diffrn_measured_fraction_theta_full 0.992
_diffrn_measured_fraction_theta_max 0.992
_diffrn_measurement_device_type 'Bruker Apex I'
_diffrn_measurement_method 'w/ and f/ scans'
_diffrn_radiation_monochromator graphite
_diffrn_radiation_source 'fine-focus sealed tube'
_diffrn_radiation_type MoK\a
_diffrn_radiation_wavelength 0.71073
_diffrn_reflns_av_R_equivalents 0.0379
_diffrn_reflns_av_sigmaI/netI 0.0259
_diffrn_reflns_limit_h_max 14
_diffrn_reflns_limit_h_min -14
_diffrn_reflns_limit_k_max 17
_diffrn_reflns_limit_k_min -17
_diffrn_reflns_limit_l_max 22
_diffrn_reflns_limit_l_min -22
_diffrn_reflns_number 84909
_diffrn_reflns_theta_full 25.37
_diffrn_reflns_theta_max 25.37
_diffrn_reflns_theta_min 1.67
_exptl_absorpt_coefficient_mu 0.410
_exptl_absorpt_correction_T_max 1
_exptl_absorpt_correction_T_min 0.9410
_exptl_absorpt_correction_type multi-scan
_exptl_absorpt_process_details 'Blessing, 1995'
_exptl_crystal_colour yellow
_exptl_crystal_density_diffrn 1.321
_exptl_crystal_density_meas ?
_exptl_crystal_density_method 'not measured'
_exptl_crystal_description block
_exptl_crystal_F_000 972
_exptl_crystal_size_max 0.15
_exptl_crystal_size_mid 0.10
_exptl_crystal_size_min 0.10
_refine_diff_density_max 1.003
_refine_diff_density_min -0.446
_refine_diff_density_rms 0.066
_refine_ls_extinction_method none
_refine_ls_goodness_of_fit_ref 1.049
_refine_ls_hydrogen_treatment mixed
_refine_ls_matrix_type full
_refine_ls_number_parameters 698
_refine_ls_number_reflns 10502
_refine_ls_number_restraints 0
_refine_ls_restrained_S_all 1.049
_refine_ls_R_factor_all 0.0399
_refine_ls_R_factor_gt 0.0323
_refine_ls_shift/su_max 0.016
_refine_ls_shift/su_mean 0.000
_refine_ls_structure_factor_coef Fsqd
_refine_ls_weighting_details 'calc w=1/[\s^2^(Fo^2^)+(0.0289P)^2^+4.2893P] where P=(Fo^2^+2Fc^2^)/3'
_refine_ls_weighting_scheme calc
_refine_ls_wR_factor_gt 0.0755
_refine_ls_wR_factor_ref 0.0798
_reflns_number_gt 9197
_reflns_number_total 10502
_reflns_threshold_expression >2sigma(I)
_cod_data_source_file ja501803w_si_002.cif
_cod_data_source_block shelxl
_cod_depositor_comments
;Adding full bibliography for 4121672--4121674.cif.

The following automatic conversions were performed:

'_exptl_crystal_density_meas' value 'not measured' was changed to '?'
- the value is perceived as not measured.

Automatic conversion script
Id: cif_fix_values 3008 2015-01-20 13:52:24Z robertas 
;
_cod_database_code 4121674

loop_
_symmetry_equiv_pos_as_xyz
'x, y, z'
'-x, -y, -z'

loop_
_atom_site_label
_atom_site_type_symbol
_atom_site_fract_x
_atom_site_fract_y
_atom_site_fract_z
_atom_site_U_iso_or_equiv
_atom_site_adp_type
_atom_site_occupancy
_atom_site_symmetry_multiplicity
_atom_site_calc_flag
_atom_site_refinement_flags
C70 C 0.1480(3) 0.0963(3) 0.4558(3) 0.0610(10) Uani 1 1 d .
H70 H 0.1539 0.0842 0.4077 0.073 Uiso 1 1 calc R
C65 C 0.2486(4) 0.0977(3) 0.4819(3) 0.0717(12) Uani 1 1 d .
C69 C 0.0449(4) 0.1128(3) 0.5029(3) 0.0823(14) Uani 1 1 d .
H69 H -0.0238 0.1146 0.4858 0.099 Uiso 1 1 calc R
C66 C 0.2389(5) 0.1166(4) 0.5485(3) 0.0907(17) Uani 1 1 d .
H66 H 0.3075 0.1177 0.5639 0.109 Uiso 1 1 calc R
C64 C 0.3636(4) 0.0817(3) 0.4356(3) 0.1000(19) Uani 1 1 d .
H64A H 0.3588 0.0685 0.3884 0.150 Uiso 1 1 calc R
H64B H 0.4226 0.0232 0.4644 0.150 Uiso 1 1 calc R
H64C H 0.3880 0.1425 0.4226 0.150 Uiso 1 1 calc R
C68 C 0.0304(6) 0.1278(4) 0.5758(4) 0.130(3) Uani 1 1 d .
H68 H -0.0432 0.1324 0.6090 0.156 Uiso 1 1 calc R
C67 C 0.1274(7) 0.1354(6) 0.5975(4) 0.128(3) Uani 1 1 d .
H67 H 0.1201 0.1527 0.6436 0.154 Uiso 1 1 calc R
H1 H 0.773(2) 0.7014(18) 0.2390(14) 0.019(6) Uiso 1 1 d .
H2 H 0.667(2) 0.8169(18) 0.1417(14) 0.018(6) Uiso 1 1 d .
Ru1 Ru 0.624372(15) 0.738875(13) 0.227269(10) 0.01200(6) Uani 1 1 d .
P1 P 0.65612(5) 0.60371(4) 0.17326(3) 0.01352(13) Uani 1 1 d .
P3 P 0.58237(5) 0.63065(4) 0.34621(3) 0.01303(12) Uani 1 1 d .
P2 P 0.42324(5) 0.79186(4) 0.20704(3) 0.01462(13) Uani 1 1 d .
Si1 Si 0.78400(6) 0.79933(5) 0.17243(4) 0.01498(14) Uani 1 1 d .
C46 C 0.5994(2) 0.85191(17) 0.28881(13) 0.0168(5) Uani 1 1 d .
H46A H 0.5125 0.8877 0.2974 0.020 Uiso 1 1 calc R
H46B H 0.6254 0.8139 0.3400 0.020 Uiso 1 1 calc R
C27 C 0.1229(3) 1.0290(2) 0.24837(16) 0.0359(7) Uani 1 1 d .
H27 H 0.0396 1.0402 0.2638 0.043 Uiso 1 1 calc R
C25 C 0.3214(2) 0.91480(18) 0.22326(13) 0.0196(5) Uani 1 1 d .
C30 C 0.3658(2) 0.99582(19) 0.20498(14) 0.0250(6) Uani 1 1 d .
H30 H 0.4493 0.9849 0.1905 0.030 Uiso 1 1 calc R
C32 C 0.3870(2) 0.77094(18) 0.41111(14) 0.0205(5) Uani 1 1 d .
H32 H 0.3552 0.7880 0.3647 0.025 Uiso 1 1 calc R
C49 C 0.7682(2) 0.91120(17) 0.20318(14) 0.0179(5) Uani 1 1 d .
C13 C 0.7099(2) 0.61540(17) 0.06954(13) 0.0168(5) Uani 1 1 d .
C43 C 0.5246(2) 0.56525(17) 0.18942(13) 0.0163(5) Uani 1 1 d .
H43A H 0.4789 0.6051 0.1454 0.020 Uiso 1 1 calc R
H43B H 0.5512 0.4928 0.1897 0.020 Uiso 1 1 calc R
C14 C 0.8315(2) 0.59553(18) 0.04074(14) 0.0209(5) Uani 1 1 d .
H14 H 0.8880 0.5774 0.0747 0.025 Uiso 1 1 calc R
C7 C 0.7716(2) 0.48737(17) 0.21763(13) 0.0173(5) Uani 1 1 d .
C37 C 0.7164(2) 0.54555(17) 0.39207(13) 0.0153(5) Uani 1 1 d .
C44 C 0.5038(2) 0.54744(17) 0.34452(13) 0.0152(5) Uani 1 1 d .
H44A H 0.5624 0.4785 0.3482 0.018 Uiso 1 1 calc R
H44B H 0.4444 0.5427 0.3913 0.018 Uiso 1 1 calc R
C36 C 0.5400(2) 0.67160(18) 0.49125(14) 0.0208(5) Uani 1 1 d .
H36 H 0.6142 0.6196 0.5007 0.025 Uiso 1 1 calc R
C18 C 0.6300(2) 0.64423(19) 0.01721(14) 0.0246(6) Uani 1 1 d .
H18 H 0.5467 0.6601 0.0348 0.030 Uiso 1 1 calc R
C54 C 0.6609(2) 0.93169(17) 0.25365(13) 0.0178(5) Uani 1 1 d .
C38 C 0.8098(2) 0.58156(18) 0.38846(13) 0.0187(5) Uani 1 1 d .
H38 H 0.8042 0.6502 0.3616 0.022 Uiso 1 1 calc R
C53 C 0.6162(2) 1.02485(18) 0.27171(14) 0.0223(5) Uani 1 1 d .
H53 H 0.5425 1.0404 0.3043 0.027 Uiso 1 1 calc R
C26 C 0.1989(2) 0.9323(2) 0.24554(15) 0.0272(6) Uani 1 1 d .
H26 H 0.1672 0.8777 0.2589 0.033 Uiso 1 1 calc R
C8 C 0.8799(2) 0.49469(19) 0.22345(14) 0.0202(5) Uani 1 1 d .
H8 H 0.8945 0.5582 0.2011 0.024 Uiso 1 1 calc R
C33 C 0.3241(2) 0.82241(19) 0.46583(15) 0.0260(6) Uani 1 1 d .
H33 H 0.2494 0.8739 0.4569 0.031 Uiso 1 1 calc R
C42 C 0.7253(2) 0.44547(17) 0.43439(13) 0.0180(5) Uani 1 1 d .
H42 H 0.6617 0.4200 0.4391 0.022 Uiso 1 1 calc R
B1 B 0.4329(2) 0.5788(2) 0.26949(15) 0.0160(5) Uani 1 1 d .
C19 C 0.4057(2) 0.82573(17) 0.10464(13) 0.0170(5) Uani 1 1 d .
C2 C 0.3593(2) 0.43741(18) 0.24963(14) 0.0210(5) Uani 1 1 d .
H2A H 0.4063 0.4430 0.2006 0.025 Uiso 1 1 calc R
C5 C 0.2186(2) 0.4195(2) 0.39004(15) 0.0256(6) Uani 1 1 d .
H5 H 0.1701 0.4143 0.4386 0.031 Uiso 1 1 calc R
C31 C 0.4964(2) 0.69416(17) 0.42267(13) 0.0163(5) Uani 1 1 d .
C20 C 0.4840(2) 0.8691(2) 0.04932(15) 0.0280(6) Uani 1 1 d .
H20 H 0.5470 0.8790 0.0648 0.034 Uiso 1 1 calc R
C6 C 0.2771(2) 0.49164(19) 0.36267(14) 0.0207(5) Uani 1 1 d .
H6 H 0.2656 0.5362 0.3929 0.025 Uiso 1 1 calc R
C62 C 1.0262(2) 0.74956(19) -0.02126(15) 0.0256(6) Uani 1 1 d .
H62 H 1.0260 0.7709 -0.0753 0.031 Uiso 1 1 calc R
C16 C 0.7909(2) 0.62844(19) -0.08703(15) 0.0268(6) Uani 1 1 d .
H16 H 0.8183 0.6318 -0.1398 0.032 Uiso 1 1 calc R
C9 C 0.9671(2) 0.4123(2) 0.26085(15) 0.0263(6) Uani 1 1 d .
H9 H 1.0410 0.4192 0.2629 0.032 Uiso 1 1 calc R
C1 C 0.3523(2) 0.50229(17) 0.29282(13) 0.0171(5) Uani 1 1 d .
C22 C 0.3826(2) 0.88597(19) -0.05193(15) 0.0266(6) Uani 1 1 d .
H22 H 0.3760 0.9049 -0.1051 0.032 Uiso 1 1 calc R
C59 C 1.0289(2) 0.69151(18) 0.13664(15) 0.0210(5) Uani 1 1 d .
C63 C 0.9218(2) 0.78673(18) 0.02581(14) 0.0209(5) Uani 1 1 d .
C47 C 0.9512(2) 0.9610(2) 0.12290(16) 0.0292(6) Uani 1 1 d .
H47A H 0.9366 0.9599 0.0737 0.044 Uiso 1 1 calc R
H47B H 1.0073 0.8952 0.1462 0.044 Uiso 1 1 calc R
H47C H 0.9854 1.0152 0.1144 0.044 Uiso 1 1 calc R
C45 C 0.3443(2) 0.69890(17) 0.25562(14) 0.0175(5) Uani 1 1 d .
H45A H 0.3032 0.7108 0.3060 0.021 Uiso 1 1 calc R
H45B H 0.2822 0.7098 0.2247 0.021 Uiso 1 1 calc R
C15 C 0.8710(2) 0.60188(19) -0.03655(15) 0.0238(6) Uani 1 1 d .
H15 H 0.9540 0.5878 -0.0548 0.029 Uiso 1 1 calc R
C40 C 0.9191(2) 0.41850(19) 0.46389(14) 0.0232(5) Uani 1 1 d .
H40 H 0.9885 0.3749 0.4874 0.028 Uiso 1 1 calc R
C24 C 0.3123(2) 0.81566(19) 0.07944(15) 0.0254(6) Uani 1 1 d .
H24 H 0.2556 0.7878 0.1159 0.030 Uiso 1 1 calc R
C55 C 1.0372(2) 0.6638(2) 0.22149(15) 0.0257(6) Uani 1 1 d .
H55A H 1.1187 0.6205 0.2313 0.039 Uiso 1 1 calc R
H55B H 0.9807 0.6270 0.2508 0.039 Uiso 1 1 calc R
H55C H 1.0176 0.7260 0.2373 0.039 Uiso 1 1 calc R
C23 C 0.3012(3) 0.8455(2) 0.00230(16) 0.0296(6) Uani 1 1 d .
H23 H 0.2369 0.8382 -0.0137 0.036 Uiso 1 1 calc R
C39 C 0.9108(2) 0.5184(2) 0.42354(14) 0.0230(5) Uani 1 1 d .
H39 H 0.9741 0.5437 0.4199 0.028 Uiso 1 1 calc R
C50 C 0.8349(2) 0.98030(18) 0.17594(14) 0.0218(5) Uani 1 1 d .
C58 C 0.9219(2) 0.75575(17) 0.10578(14) 0.0184(5) Uani 1 1 d .
C41 C 0.8262(2) 0.38265(18) 0.46978(14) 0.0218(5) Uani 1 1 d .
H41 H 0.8311 0.3146 0.4982 0.026 Uiso 1 1 calc R
C52 C 0.6781(2) 1.09537(19) 0.24278(15) 0.0247(6) Uani 1 1 d .
C48 C 0.6247(3) 1.1977(2) 0.25928(18) 0.0363(7) Uani 1 1 d .
H48A H 0.6820 1.2093 0.2818 0.054 Uiso 1 1 calc R
H48B H 0.5511 1.1995 0.2955 0.054 Uiso 1 1 calc R
H48C H 0.6064 1.2509 0.2114 0.054 Uiso 1 1 calc R
C34 C 0.3691(2) 0.7996(2) 0.53344(15) 0.0283(6) Uani 1 1 d .
H34 H 0.3262 0.8357 0.5708 0.034 Uiso 1 1 calc R
C51 C 0.7882(2) 1.07029(19) 0.19748(14) 0.0241(6) Uani 1 1 d .
H51 H 0.8329 1.1165 0.1808 0.029 Uiso 1 1 calc R
C61 C 1.1301(2) 0.68249(19) 0.00841(16) 0.0280(6) Uani 1 1 d .
C60 C 1.1302(2) 0.65502(19) 0.08767(16) 0.0254(6) Uani 1 1 d .
H60 H 1.2013 0.6102 0.1087 0.030 Uiso 1 1 calc R
C10 C 0.9466(2) 0.3202(2) 0.29514(16) 0.0312(6) Uani 1 1 d .
H10 H 1.0047 0.2640 0.3226 0.037 Uiso 1 1 calc R
C12 C 0.7537(2) 0.39297(18) 0.25044(15) 0.0246(6) Uani 1 1 d .
H12 H 0.6814 0.3849 0.2464 0.030 Uiso 1 1 calc R
C57 C 0.8108(2) 0.8582(2) -0.01019(15) 0.0274(6) Uani 1 1 d .
H57A H 0.8331 0.8873 -0.0650 0.041 Uiso 1 1 calc R
H57B H 0.7715 0.9130 0.0152 0.041 Uiso 1 1 calc R
H57C H 0.7558 0.8205 -0.0042 0.041 Uiso 1 1 calc R
C3 C 0.2996(2) 0.3652(2) 0.27622(16) 0.0270(6) Uani 1 1 d .
H3 H 0.3068 0.3228 0.2452 0.032 Uiso 1 1 calc R
C17 C 0.6696(2) 0.6502(2) -0.05998(15) 0.0308(6) Uani 1 1 d .
H17 H 0.6136 0.6693 -0.0945 0.037 Uiso 1 1 calc R
C21 C 0.4730(2) 0.8983(2) -0.02780(16) 0.0332(7) Uani 1 1 d .
H21 H 0.5286 0.9272 -0.0645 0.040 Uiso 1 1 calc R
C56 C 1.2406(3) 0.6408(2) -0.04355(19) 0.0402(8) Uani 1 1 d .
H56A H 1.2215 0.6616 -0.0961 0.060 Uiso 1 1 calc R
H56B H 1.2688 0.5663 -0.0254 0.060 Uiso 1 1 calc R
H56C H 1.3033 0.6675 -0.0429 0.060 Uiso 1 1 calc R
C4 C 0.2301(2) 0.3547(2) 0.34708(16) 0.0271(6) Uani 1 1 d .
H4 H 0.1912 0.3043 0.3659 0.033 Uiso 1 1 calc R
C35 C 0.4769(2) 0.7237(2) 0.54633(15) 0.0273(6) Uani 1 1 d .
H35 H 0.5082 0.7071 0.5929 0.033 Uiso 1 1 calc R
C11 C 0.8406(3) 0.3103(2) 0.28909(16) 0.0326(7) Uani 1 1 d .
H11 H 0.8268 0.2465 0.3115 0.039 Uiso 1 1 calc R
C29 C 0.2892(3) 1.0926(2) 0.20766(16) 0.0340(7) Uani 1 1 d .
H29 H 0.3203 1.1475 0.1949 0.041 Uiso 1 1 calc R
C28 C 0.1679(3) 1.1087(2) 0.22891(17) 0.0403(8) Uani 1 1 d .
H28 H 0.1153 1.1750 0.2301 0.048 Uiso 1 1 calc R

loop_
_atom_site_aniso_label
_atom_site_aniso_U_11
_atom_site_aniso_U_22
_atom_site_aniso_U_33
_atom_site_aniso_U_23
_atom_site_aniso_U_13
_atom_site_aniso_U_12
C70 0.054(2) 0.0363(19) 0.080(3) -0.0007(18) -0.019(2) -0.0072(17)
C65 0.072(3) 0.044(2) 0.077(3) 0.002(2) -0.012(2) -0.009(2)
C69 0.077(3) 0.054(3) 0.079(3) 0.002(2) 0.001(3) -0.003(2)
C66 0.111(4) 0.088(4) 0.081(4) -0.040(3) -0.048(3) -0.002(3)
C64 0.074(3) 0.055(3) 0.123(4) 0.015(3) 0.007(3) -0.013(2)
C68 0.087(4) 0.099(4) 0.094(5) 0.034(3) 0.034(4) 0.011(3)
C67 0.107(5) 0.156(6) 0.090(5) -0.012(4) -0.051(4) -0.003(5)
Ru1 0.01160(10) 0.01214(9) 0.01267(10) -0.00300(7) -0.00210(7) -0.00421(7)
P1 0.0131(3) 0.0140(3) 0.0143(3) -0.0041(2) -0.0018(2) -0.0050(2)
P3 0.0128(3) 0.0140(3) 0.0131(3) -0.0034(2) -0.0025(2) -0.0048(2)
P2 0.0130(3) 0.0147(3) 0.0152(3) -0.0031(2) -0.0031(2) -0.0032(2)
Si1 0.0149(3) 0.0159(3) 0.0155(3) -0.0037(2) -0.0023(3) -0.0066(2)
C46 0.0172(12) 0.0176(11) 0.0150(12) -0.0043(9) -0.0013(9) -0.0055(9)
C27 0.0249(14) 0.0397(17) 0.0290(16) -0.0115(13) -0.0040(12) 0.0075(13)
C25 0.0197(12) 0.0198(12) 0.0148(12) -0.0040(10) -0.0057(10) 0.0004(10)
C30 0.0309(14) 0.0225(13) 0.0184(13) -0.0052(10) -0.0064(11) -0.0030(11)
C32 0.0208(12) 0.0242(13) 0.0174(12) -0.0048(10) -0.0032(10) -0.0083(10)
C49 0.0198(12) 0.0168(11) 0.0190(12) -0.0030(9) -0.0069(10) -0.0070(10)
C13 0.0207(12) 0.0138(11) 0.0163(12) -0.0058(9) 0.0017(10) -0.0069(9)
C43 0.0155(11) 0.0182(11) 0.0172(12) -0.0035(9) -0.0042(9) -0.0074(9)
C14 0.0221(13) 0.0215(12) 0.0222(13) -0.0076(10) -0.0017(10) -0.0094(10)
C7 0.0187(12) 0.0188(12) 0.0142(12) -0.0079(9) -0.0021(9) -0.0026(9)
C37 0.0138(11) 0.0193(11) 0.0132(12) -0.0073(9) -0.0004(9) -0.0041(9)
C44 0.0154(11) 0.0154(11) 0.0161(12) -0.0025(9) -0.0028(9) -0.0075(9)
C36 0.0213(13) 0.0207(12) 0.0203(13) -0.0051(10) -0.0031(10) -0.0067(10)
C18 0.0211(13) 0.0288(14) 0.0200(13) -0.0060(11) -0.0005(10) -0.0056(11)
C54 0.0215(12) 0.0179(12) 0.0154(12) -0.0028(9) -0.0076(10) -0.0061(10)
C38 0.0200(12) 0.0220(12) 0.0146(12) -0.0018(10) -0.0030(10) -0.0093(10)
C53 0.0276(14) 0.0236(13) 0.0179(13) -0.0079(10) -0.0019(10) -0.0093(11)
C26 0.0234(13) 0.0294(14) 0.0223(14) -0.0063(11) -0.0049(11) -0.0006(11)
C8 0.0200(12) 0.0225(12) 0.0181(13) -0.0081(10) -0.0019(10) -0.0048(10)
C33 0.0205(13) 0.0228(13) 0.0294(15) -0.0091(11) 0.0009(11) -0.0014(10)
C42 0.0169(12) 0.0199(12) 0.0187(12) -0.0059(10) -0.0031(10) -0.0064(10)
B1 0.0149(13) 0.0190(13) 0.0146(13) -0.0035(10) -0.0023(10) -0.0067(11)
C19 0.0172(12) 0.0138(11) 0.0179(12) -0.0040(9) -0.0062(10) -0.0003(9)
C2 0.0191(12) 0.0254(13) 0.0204(13) -0.0058(10) -0.0025(10) -0.0095(10)
C5 0.0186(13) 0.0361(15) 0.0211(13) -0.0006(11) -0.0044(10) -0.0127(11)
C31 0.0189(12) 0.0166(11) 0.0142(12) -0.0044(9) 0.0013(9) -0.0082(9)
C20 0.0195(13) 0.0421(16) 0.0225(14) -0.0012(12) -0.0072(11) -0.0137(12)
C6 0.0156(12) 0.0278(13) 0.0206(13) -0.0076(10) -0.0040(10) -0.0073(10)
C62 0.0355(15) 0.0239(13) 0.0231(14) -0.0082(11) 0.0061(11) -0.0202(12)
C16 0.0338(15) 0.0268(14) 0.0168(13) -0.0076(11) 0.0023(11) -0.0081(11)
C9 0.0192(13) 0.0319(14) 0.0249(14) -0.0135(11) -0.0033(11) 0.0006(11)
C1 0.0128(11) 0.0196(12) 0.0186(12) -0.0018(9) -0.0073(9) -0.0044(9)
C22 0.0345(15) 0.0217(13) 0.0204(13) -0.0040(10) -0.0108(11) -0.0023(11)
C59 0.0189(12) 0.0206(12) 0.0270(14) -0.0066(10) -0.0005(10) -0.0115(10)
C63 0.0253(13) 0.0196(12) 0.0208(13) -0.0051(10) 0.0019(10) -0.0139(10)
C47 0.0279(14) 0.0280(14) 0.0362(16) -0.0067(12) 0.0002(12) -0.0184(12)
C45 0.0140(11) 0.0213(12) 0.0181(12) -0.0030(10) -0.0033(9) -0.0077(10)
C15 0.0225(13) 0.0234(13) 0.0246(14) -0.0083(11) 0.0046(11) -0.0093(10)
C40 0.0176(12) 0.0275(13) 0.0204(13) -0.0038(10) -0.0067(10) -0.0022(10)
C24 0.0285(14) 0.0269(13) 0.0241(14) -0.0005(11) -0.0096(11) -0.0143(11)
C55 0.0177(12) 0.0289(14) 0.0306(15) -0.0049(11) -0.0065(11) -0.0082(11)
C23 0.0377(16) 0.0285(14) 0.0301(15) -0.0006(11) -0.0194(13) -0.0160(12)
C39 0.0191(12) 0.0327(14) 0.0205(13) -0.0059(11) -0.0045(10) -0.0120(11)
C50 0.0260(13) 0.0215(12) 0.0218(13) -0.0020(10) -0.0085(11) -0.0119(10)
C58 0.0193(12) 0.0179(12) 0.0209(13) -0.0056(10) 0.0002(10) -0.0106(10)
C41 0.0234(13) 0.0186(12) 0.0204(13) -0.0025(10) -0.0057(10) -0.0039(10)
C52 0.0375(15) 0.0198(12) 0.0217(13) -0.0048(10) -0.0105(12) -0.0113(11)
C48 0.0505(19) 0.0256(14) 0.0397(17) -0.0121(13) -0.0027(14) -0.0190(13)
C34 0.0328(15) 0.0275(14) 0.0246(14) -0.0142(11) 0.0042(12) -0.0083(12)
C51 0.0322(14) 0.0239(13) 0.0227(14) -0.0018(10) -0.0084(11) -0.0171(11)
C61 0.0294(14) 0.0215(13) 0.0365(16) -0.0141(12) 0.0120(12) -0.0164(11)
C60 0.0191(13) 0.0200(12) 0.0384(16) -0.0081(11) 0.0005(11) -0.0100(10)
C10 0.0283(15) 0.0268(14) 0.0284(15) -0.0092(12) -0.0084(12) 0.0072(11)
C12 0.0248(13) 0.0188(12) 0.0300(15) -0.0071(11) -0.0044(11) -0.0057(10)
C57 0.0326(15) 0.0301(14) 0.0173(13) -0.0018(11) -0.0017(11) -0.0128(12)
C3 0.0253(14) 0.0282(14) 0.0338(15) -0.0099(12) -0.0079(12) -0.0116(11)
C17 0.0296(15) 0.0388(16) 0.0198(14) -0.0060(12) -0.0073(11) -0.0052(12)
C21 0.0260(14) 0.0458(17) 0.0206(14) 0.0015(12) -0.0042(11) -0.0116(13)
C56 0.0379(17) 0.0333(16) 0.0475(19) -0.0210(14) 0.0184(14) -0.0151(13)
C4 0.0231(13) 0.0261(13) 0.0334(15) 0.0016(11) -0.0103(12) -0.0136(11)
C35 0.0332(15) 0.0293(14) 0.0212(14) -0.0083(11) -0.0042(11) -0.0100(12)
C11 0.0387(16) 0.0184(13) 0.0338(16) -0.0044(11) -0.0049(13) -0.0034(12)
C29 0.0498(18) 0.0190(13) 0.0276(15) -0.0053(11) -0.0099(13) -0.0026(12)
C28 0.0474(19) 0.0255(15) 0.0309(16) -0.0125(12) -0.0071(14) 0.0129(13)

loop_
_atom_type_symbol
_atom_type_description
_atom_type_scat_dispersion_real
_atom_type_scat_dispersion_imag
_atom_type_scat_source
C C 0.0033 0.0016 'International Tables Vol C Tables 4.2.6.8 and 6.1.1.4'
H H 0.0000 0.0000 'International Tables Vol C Tables 4.2.6.8 and 6.1.1.4'
B B 0.0013 0.0007 'International Tables Vol C Tables 4.2.6.8 and 6.1.1.4'
Si Si 0.0817 0.0704 'International Tables Vol C Tables 4.2.6.8 and 6.1.1.4'
P P 0.1023 0.0942 'International Tables Vol C Tables 4.2.6.8 and 6.1.1.4'
Ru Ru -1.2594 0.8363 'International Tables Vol C Tables 4.2.6.8 and 6.1.1.4'

loop_
_geom_angle_atom_site_label_1
_geom_angle_atom_site_label_2
_geom_angle_atom_site_label_3
_geom_angle
C69 C70 C65 116.2(5)
C69 C70 H70 121.9
C65 C70 H70 121.9
C66 C65 C70 121.5(5)
C66 C65 C64 117.6(5)
C70 C65 C64 120.9(5)
C70 C69 C68 125.0(6)
C70 C69 H69 117.5
C68 C69 H69 117.5
C65 C66 C67 121.3(6)
C65 C66 H66 119.3
C67 C66 H66 119.3
C65 C64 H64A 109.5
C65 C64 H64B 109.5
H64A C64 H64B 109.5
C65 C64 H64C 109.5
H64A C64 H64C 109.5
H64B C64 H64C 109.5
C67 C68 C69 117.4(5)
C67 C68 H68 121.3
C69 C68 H68 121.3
C68 C67 C66 118.3(6)
C68 C67 H67 120.9
C66 C67 H67 120.9
C46 Ru1 Si1 76.55(6)
C46 Ru1 P3 87.40(6)
Si1 Ru1 P3 132.56(2)
C46 Ru1 P2 95.92(6)
Si1 Ru1 P2 135.21(2)
P3 Ru1 P2 90.13(2)
C46 Ru1 P1 173.98(6)
Si1 Ru1 P1 105.49(2)
P3 Ru1 P1 87.12(2)
P2 Ru1 P1 86.58(2)
C46 Ru1 H1 84.8(8)
Si1 Ru1 H1 43.3(8)
P3 Ru1 H1 91.6(8)
P2 Ru1 H1 178.1(8)
P1 Ru1 H1 92.9(8)
C46 Ru1 H2 91.2(8)
Si1 Ru1 H2 42.7(8)
P3 Ru1 H2 175.2(8)
P2 Ru1 H2 94.6(8)
P1 Ru1 H2 94.1(8)
H1 Ru1 H2 83.7(11)
C43 P1 C7 104.67(11)
C43 P1 C13 103.73(11)
C7 P1 C13 101.32(10)
C43 P1 Ru1 113.12(8)
C7 P1 Ru1 111.25(8)
C13 P1 Ru1 120.99(7)
C44 P3 C37 105.34(10)
C44 P3 C31 106.33(11)
C37 P3 C31 99.96(10)
C44 P3 Ru1 114.72(8)
C37 P3 Ru1 113.60(8)
C31 P3 Ru1 115.38(7)
C45 P2 C25 106.41(11)
C45 P2 C19 104.88(11)
C25 P2 C19 95.50(10)
C45 P2 Ru1 115.57(8)
C25 P2 Ru1 119.05(8)
C19 P2 Ru1 112.86(8)
C49 Si1 C58 116.36(11)
C49 Si1 Ru1 111.25(8)
C58 Si1 Ru1 132.38(8)
C49 Si1 H1 116.0(9)
C58 Si1 H1 106.3(9)
Ru1 Si1 H1 48.7(9)
C49 Si1 H2 109.1(9)
C58 Si1 H2 112.9(9)
Ru1 Si1 H2 48.2(9)
H1 Si1 H2 94.1(13)
C54 C46 Ru1 119.38(16)
C54 C46 H46A 107.5
Ru1 C46 H46A 107.5
C54 C46 H46B 107.5
Ru1 C46 H46B 107.5
H46A C46 H46B 107.0
C28 C27 C26 120.2(3)
C28 C27 H27 119.9
C26 C27 H27 119.9
C30 C25 C26 118.6(2)
C30 C25 P2 119.05(19)
C26 C25 P2 122.0(2)
C29 C30 C25 120.7(3)
C29 C30 H30 119.7
C25 C30 H30 119.7
C33 C32 C31 121.3(2)
C33 C32 H32 119.4
C31 C32 H32 119.4
C54 C49 C50 120.7(2)
C54 C49 Si1 108.30(17)
C50 C49 Si1 130.29(19)
C18 C13 C14 117.4(2)
C18 C13 P1 120.91(18)
C14 C13 P1 121.70(18)
B1 C43 P1 116.16(16)
B1 C43 H43A 108.2
P1 C43 H43A 108.2
B1 C43 H43B 108.2
P1 C43 H43B 108.2
H43A C43 H43B 107.4
C15 C14 C13 121.2(2)
C15 C14 H14 119.4
C13 C14 H14 119.4
C8 C7 C12 117.5(2)
C8 C7 P1 118.81(18)
C12 C7 P1 123.57(19)
C42 C37 C38 118.1(2)
C42 C37 P3 121.37(17)
C38 C37 P3 120.43(17)
B1 C44 P3 117.90(15)
B1 C44 H44A 107.8
P3 C44 H44A 107.8
B1 C44 H44B 107.8
P3 C44 H44B 107.8
H44A C44 H44B 107.2
C31 C36 C35 121.2(2)
C31 C36 H36 119.4
C35 C36 H36 119.4
C17 C18 C13 121.3(2)
C17 C18 H18 119.3
C13 C18 H18 119.3
C53 C54 C49 118.8(2)
C53 C54 C46 121.6(2)
C49 C54 C46 119.6(2)
C39 C38 C37 121.0(2)
C39 C38 H38 119.5
C37 C38 H38 119.5
C52 C53 C54 121.1(2)
C52 C53 H53 119.5
C54 C53 H53 119.5
C27 C26 C25 120.5(3)
C27 C26 H26 119.8
C25 C26 H26 119.8
C9 C8 C7 122.0(2)
C9 C8 H8 119.0
C7 C8 H8 119.0
C32 C33 C34 120.4(2)
C32 C33 H33 119.8
C34 C33 H33 119.8
C41 C42 C37 120.7(2)
C41 C42 H42 119.6
C37 C42 H42 119.6
C1 B1 C43 109.67(19)
C1 B1 C44 105.55(18)
C43 B1 C44 113.25(19)
C1 B1 C45 110.00(18)
C43 B1 C45 109.05(19)
C44 B1 C45 109.26(19)
C20 C19 C24 117.2(2)
C20 C19 P2 119.25(18)
C24 C19 P2 123.41(19)
C3 C2 C1 122.3(2)
C3 C2 H2A 118.8
C1 C2 H2A 118.8
C4 C5 C6 120.4(2)
C4 C5 H5 119.8
C6 C5 H5 119.8
C36 C31 C32 117.6(2)
C36 C31 P3 122.03(18)
C32 C31 P3 120.29(18)
C21 C20 C19 121.6(2)
C21 C20 H20 119.2
C19 C20 H20 119.2
C5 C6 C1 123.3(2)
C5 C6 H6 118.3
C1 C6 H6 118.3
C61 C62 C63 122.0(2)
C61 C62 H62 119.0
C63 C62 H62 119.0
C15 C16 C17 119.3(2)
C15 C16 H16 120.4
C17 C16 H16 120.4
C10 C9 C8 119.9(2)
C10 C9 H9 120.1
C8 C9 H9 120.1
C6 C1 C2 114.8(2)
C6 C1 B1 120.5(2)
C2 C1 B1 124.5(2)
C21 C22 C23 118.9(2)
C21 C22 H22 120.5
C23 C22 H22 120.5
C60 C59 C58 119.3(2)
C60 C59 C55 119.0(2)
C58 C59 C55 121.7(2)
C62 C63 C58 119.1(2)
C62 C63 C57 119.4(2)
C58 C63 C57 121.5(2)
C50 C47 H47A 109.5
C50 C47 H47B 109.5
H47A C47 H47B 109.5
C50 C47 H47C 109.5
H47A C47 H47C 109.5
H47B C47 H47C 109.5
B1 C45 P2 113.68(15)
B1 C45 H45A 108.8
P2 C45 H45A 108.8
B1 C45 H45B 108.8
P2 C45 H45B 108.8
H45A C45 H45B 107.7
C16 C15 C14 120.5(2)
C16 C15 H15 119.7
C14 C15 H15 119.7
C41 C40 C39 119.7(2)
C41 C40 H40 120.1
C39 C40 H40 120.1
C23 C24 C19 120.9(2)
C23 C24 H24 119.5
C19 C24 H24 119.5
C59 C55 H55A 109.5
C59 C55 H55B 109.5
H55A C55 H55B 109.5
C59 C55 H55C 109.5
H55A C55 H55C 109.5
H55B C55 H55C 109.5
C24 C23 C22 120.6(2)
C24 C23 H23 119.7
C22 C23 H23 119.7
C40 C39 C38 120.0(2)
C40 C39 H39 120.0
C38 C39 H39 120.0
C51 C50 C49 118.0(2)
C51 C50 C47 119.3(2)
C49 C50 C47 122.7(2)
C63 C58 C59 119.5(2)
C63 C58 Si1 121.42(18)
C59 C58 Si1 119.11(18)
C40 C41 C42 120.4(2)
C40 C41 H41 119.8
C42 C41 H41 119.8
C53 C52 C51 119.0(2)
C53 C52 C48 120.1(2)
C51 C52 C48 120.9(2)
C52 C48 H48A 109.5
C52 C48 H48B 109.5
H48A C48 H48B 109.5
C52 C48 H48C 109.5
H48A C48 H48C 109.5
H48B C48 H48C 109.5
C33 C34 C35 119.4(2)
C33 C34 H34 120.3
C35 C34 H34 120.3
C50 C51 C52 122.2(2)
C50 C51 H51 118.9
C52 C51 H51 118.9
C62 C61 C60 118.2(2)
C62 C61 C56 121.0(3)
C60 C61 C56 120.8(3)
C59 C60 C61 121.7(2)
C59 C60 H60 119.2
C61 C60 H60 119.2
C9 C10 C11 119.3(2)
C9 C10 H10 120.3
C11 C10 H10 120.3
C7 C12 C11 120.6(2)
C7 C12 H12 119.7
C11 C12 H12 119.7
C63 C57 H57A 109.5
C63 C57 H57B 109.5
H57A C57 H57B 109.5
C63 C57 H57C 109.5
H57A C57 H57C 109.5
H57B C57 H57C 109.5
C4 C3 C2 120.7(2)
C4 C3 H3 119.6
C2 C3 H3 119.6
C18 C17 C16 120.3(3)
C18 C17 H17 119.9
C16 C17 H17 119.9
C22 C21 C20 120.6(3)
C22 C21 H21 119.7
C20 C21 H21 119.7
C61 C56 H56A 109.5
C61 C56 H56B 109.5
H56A C56 H56B 109.5
C61 C56 H56C 109.5
H56A C56 H56C 109.5
H56B C56 H56C 109.5
C3 C4 C5 118.4(2)
C3 C4 H4 120.8
C5 C4 H4 120.8
C34 C35 C36 120.1(2)
C34 C35 H35 119.9
C36 C35 H35 119.9
C10 C11 C12 120.7(3)
C10 C11 H11 119.7
C12 C11 H11 119.7
C28 C29 C30 119.8(3)
C28 C29 H29 120.1
C30 C29 H29 120.1
C27 C28 C29 120.2(3)
C27 C28 H28 119.9
C29 C28 H28 119.9

loop_
_geom_bond_atom_site_label_1
_geom_bond_atom_site_label_2
_geom_bond_distance
C70 C69 1.336(6)
C70 C65 1.427(6)
C70 H70 0.9500
C65 C66 1.326(6)
C65 C64 1.437(6)
C69 C68 1.406(9)
C69 H69 0.9500
C66 C67 1.429(8)
C66 H66 0.9500
C64 H64A 0.9800
C64 H64B 0.9800
C64 H64C 0.9800
C68 C67 1.384(9)
C68 H68 0.9500
C67 H67 0.9500
Ru1 C46 2.209(2)
Ru1 Si1 2.3046(6)
Ru1 P3 2.3271(6)
Ru1 P2 2.3551(6)
Ru1 P1 2.3805(6)
Ru1 H1 1.73(2)
Ru1 H2 1.72(2)
P1 C43 1.811(2)
P1 C7 1.847(2)
P1 C13 1.856(2)
P3 C44 1.818(2)
P3 C37 1.841(2)
P3 C31 1.853(2)
P2 C45 1.826(2)
P2 C25 1.847(2)
P2 C19 1.847(2)
Si1 C49 1.844(2)
Si1 C58 1.869(2)
Si1 H1 1.58(2)
Si1 H2 1.56(2)
C46 C54 1.504(3)
C46 H46A 0.9900
C46 H46B 0.9900
C27 C28 1.377(5)
C27 C26 1.388(4)
C27 H27 0.9500
C25 C30 1.393(4)
C25 C26 1.394(4)
C30 C29 1.391(4)
C30 H30 0.9500
C32 C33 1.380(4)
C32 C31 1.397(3)
C32 H32 0.9500
C49 C54 1.409(3)
C49 C50 1.418(3)
C13 C18 1.394(3)
C13 C14 1.400(3)
C43 B1 1.656(3)
C43 H43A 0.9900
C43 H43B 0.9900
C14 C15 1.387(4)
C14 H14 0.9500
C7 C8 1.390(3)
C7 C12 1.393(3)
C37 C42 1.396(3)
C37 C38 1.398(3)
C44 B1 1.660(3)
C44 H44A 0.9900
C44 H44B 0.9900
C36 C31 1.389(3)
C36 C35 1.391(4)
C36 H36 0.9500
C18 C17 1.386(4)
C18 H18 0.9500
C54 C53 1.395(3)
C38 C39 1.388(3)
C38 H38 0.9500
C53 C52 1.392(4)
C53 H53 0.9500
C26 H26 0.9500
C8 C9 1.384(3)
C8 H8 0.9500
C33 C34 1.381(4)
C33 H33 0.9500
C42 C41 1.389(3)
C42 H42 0.9500
B1 C1 1.641(3)
B1 C45 1.662(3)
C19 C20 1.384(3)
C19 C24 1.396(3)
C2 C3 1.393(3)
C2 C1 1.406(3)
C2 H2A 0.9500
C5 C4 1.383(4)
C5 C6 1.383(3)
C5 H5 0.9500
C20 C21 1.380(4)
C20 H20 0.9500
C6 C1 1.398(3)
C6 H6 0.9500
C62 C61 1.385(4)
C62 C63 1.395(4)
C62 H62 0.9500
C16 C15 1.376(4)
C16 C17 1.388(4)
C16 H16 0.9500
C9 C10 1.379(4)
C9 H9 0.9500
C22 C21 1.368(4)
C22 C23 1.382(4)
C22 H22 0.9500
C59 C60 1.390(4)
C59 C58 1.413(3)
C59 C55 1.513(4)
C63 C58 1.405(3)
C63 C57 1.511(4)
C47 C50 1.508(4)
C47 H47A 0.9800
C47 H47B 0.9800
C47 H47C 0.9800
C45 H45A 0.9900
C45 H45B 0.9900
C15 H15 0.9500
C40 C41 1.379(4)
C40 C39 1.387(4)
C40 H40 0.9500
C24 C23 1.380(4)
C24 H24 0.9500
C55 H55A 0.9800
C55 H55B 0.9800
C55 H55C 0.9800
C23 H23 0.9500
C39 H39 0.9500
C50 C51 1.384(4)
C41 H41 0.9500
C52 C51 1.392(4)
C52 C48 1.504(4)
C48 H48A 0.9800
C48 H48B 0.9800
C48 H48C 0.9800
C34 C35 1.381(4)
C34 H34 0.9500
C51 H51 0.9500
C61 C60 1.395(4)
C61 C56 1.509(4)
C60 H60 0.9500
C10 C11 1.380(4)
C10 H10 0.9500
C12 C11 1.393(4)
C12 H12 0.9500
C57 H57A 0.9800
C57 H57B 0.9800
C57 H57C 0.9800
C3 C4 1.380(4)
C3 H3 0.9500
C17 H17 0.9500
C21 H21 0.9500
C56 H56A 0.9800
C56 H56B 0.9800
C56 H56C 0.9800
C4 H4 0.9500
C35 H35 0.9500
C11 H11 0.9500
C29 C28 1.382(4)
C29 H29 0.9500
C28 H28 0.9500

loop_
_geom_torsion_atom_site_label_1
_geom_torsion_atom_site_label_2
_geom_torsion_atom_site_label_3
_geom_torsion_atom_site_label_4
_geom_torsion
C69 C70 C65 C66 -1.4(6)
C69 C70 C65 C64 -179.5(4)
C65 C70 C69 C68 -2.2(6)
C70 C65 C66 C67 0.6(8)
C64 C65 C66 C67 178.8(5)
C70 C69 C68 C67 6.4(8)
C69 C68 C67 C66 -6.7(9)
C65 C66 C67 C68 3.6(9)
C46 Ru1 P1 C43 85.3(6)
Si1 Ru1 P1 C43 -165.61(8)
P3 Ru1 P1 C43 60.85(8)
P2 Ru1 P1 C43 -29.45(8)
C46 Ru1 P1 C7 -32.2(6)
Si1 Ru1 P1 C7 76.91(8)
P3 Ru1 P1 C7 -56.63(8)
P2 Ru1 P1 C7 -146.93(8)
C46 Ru1 P1 C13 -150.8(6)
Si1 Ru1 P1 C13 -41.73(9)
P3 Ru1 P1 C13 -175.27(9)
P2 Ru1 P1 C13 94.43(9)
C46 Ru1 P3 C44 146.47(10)
Si1 Ru1 P3 C44 -144.50(8)
P2 Ru1 P3 C44 50.55(9)
P1 Ru1 P3 C44 -36.02(8)
C46 Ru1 P3 C37 -92.27(10)
Si1 Ru1 P3 C37 -23.24(9)
P2 Ru1 P3 C37 171.82(8)
P1 Ru1 P3 C37 85.25(8)
C46 Ru1 P3 C31 22.34(10)
Si1 Ru1 P3 C31 91.37(9)
P2 Ru1 P3 C31 -73.58(9)
P1 Ru1 P3 C31 -160.15(8)
C46 Ru1 P2 C45 -115.21(11)
Si1 Ru1 P2 C45 167.94(9)
P3 Ru1 P2 C45 -27.82(9)
P1 Ru1 P2 C45 59.29(9)
C46 Ru1 P2 C25 13.40(11)
Si1 Ru1 P2 C25 -63.45(10)
P3 Ru1 P2 C25 100.80(9)
P1 Ru1 P2 C25 -172.10(9)
C46 Ru1 P2 C19 124.07(10)
Si1 Ru1 P2 C19 47.23(9)
P3 Ru1 P2 C19 -148.53(8)
P1 Ru1 P2 C19 -61.42(8)
C46 Ru1 Si1 C49 -9.77(10)
P3 Ru1 Si1 C49 -83.33(8)
P2 Ru1 Si1 C49 75.04(9)
P1 Ru1 Si1 C49 176.08(8)
C46 Ru1 Si1 C58 169.48(12)
P3 Ru1 Si1 C58 95.92(11)
P2 Ru1 Si1 C58 -105.71(11)
P1 Ru1 Si1 C58 -4.67(11)
Si1 Ru1 C46 C54 19.52(16)
P3 Ru1 C46 C54 154.52(17)
P2 Ru1 C46 C54 -115.62(17)
P1 Ru1 C46 C54 130.1(5)
C45 P2 C25 C30 168.23(19)
C19 P2 C25 C30 -84.5(2)
Ru1 P2 C25 C30 35.5(2)
C45 P2 C25 C26 -18.7(2)
C19 P2 C25 C26 88.6(2)
Ru1 P2 C25 C26 -151.37(18)
C26 C25 C30 C29 -1.1(4)
P2 C25 C30 C29 172.3(2)
C58 Si1 C49 C54 -179.12(15)
Ru1 Si1 C49 C54 0.25(18)
C58 Si1 C49 C50 10.7(3)
Ru1 Si1 C49 C50 -169.9(2)
C43 P1 C13 C18 31.1(2)
C7 P1 C13 C18 139.4(2)
Ru1 P1 C13 C18 -97.1(2)
C43 P1 C13 C14 -148.73(19)
C7 P1 C13 C14 -40.4(2)
Ru1 P1 C13 C14 83.1(2)
C7 P1 C43 B1 90.68(18)
C13 P1 C43 B1 -163.49(16)
Ru1 P1 C43 B1 -30.60(18)
C18 C13 C14 C15 -1.6(3)
P1 C13 C14 C15 178.26(18)
C43 P1 C7 C8 -172.01(19)
C13 P1 C7 C8 80.4(2)
Ru1 P1 C7 C8 -49.5(2)
C43 P1 C7 C12 3.6(2)
C13 P1 C7 C12 -104.0(2)
Ru1 P1 C7 C12 126.1(2)
C44 P3 C37 C42 -16.6(2)
C31 P3 C37 C42 93.5(2)
Ru1 P3 C37 C42 -142.99(17)
C44 P3 C37 C38 166.60(19)
C31 P3 C37 C38 -83.3(2)
Ru1 P3 C37 C38 40.2(2)
C37 P3 C44 B1 -144.57(17)
C31 P3 C44 B1 109.92(18)
Ru1 P3 C44 B1 -18.9(2)
C14 C13 C18 C17 1.8(4)
P1 C13 C18 C17 -178.1(2)
C50 C49 C54 C53 4.9(3)
Si1 C49 C54 C53 -166.39(18)
C50 C49 C54 C46 -173.0(2)
Si1 C49 C54 C46 15.7(3)
Ru1 C46 C54 C53 154.95(18)
Ru1 C46 C54 C49 -27.2(3)
C42 C37 C38 C39 2.4(3)
P3 C37 C38 C39 179.29(19)
C49 C54 C53 C52 -2.2(4)
C46 C54 C53 C52 175.7(2)
C28 C27 C26 C25 0.2(4)
C30 C25 C26 C27 0.9(4)
P2 C25 C26 C27 -172.3(2)
C12 C7 C8 C9 -0.6(4)
P1 C7 C8 C9 175.31(19)
C31 C32 C33 C34 0.6(4)
C38 C37 C42 C41 -2.0(3)
P3 C37 C42 C41 -178.90(18)
P1 C43 B1 C1 -157.59(15)
P1 C43 B1 C44 -40.0(2)
P1 C43 B1 C45 81.9(2)
P3 C44 B1 C1 -169.76(15)
P3 C44 B1 C43 70.3(2)
P3 C44 B1 C45 -51.5(2)
C45 P2 C19 C20 -160.0(2)
C25 P2 C19 C20 91.4(2)
Ru1 P2 C19 C20 -33.4(2)
C45 P2 C19 C24 24.0(2)
C25 P2 C19 C24 -84.6(2)
Ru1 P2 C19 C24 150.66(18)
C35 C36 C31 C32 -0.1(4)
C35 C36 C31 P3 176.70(19)
C33 C32 C31 C36 -0.2(4)
C33 C32 C31 P3 -177.03(19)
C44 P3 C31 C36 109.7(2)
C37 P3 C31 C36 0.3(2)
Ru1 P3 C31 C36 -121.89(18)
C44 P3 C31 C32 -73.6(2)
C37 P3 C31 C32 177.07(19)
Ru1 P3 C31 C32 54.8(2)
C24 C19 C20 C21 -2.0(4)
P2 C19 C20 C21 -178.3(2)
C4 C5 C6 C1 -1.7(4)
C7 C8 C9 C10 -1.4(4)
C5 C6 C1 C2 3.5(3)
C5 C6 C1 B1 -171.6(2)
C3 C2 C1 C6 -2.6(3)
C3 C2 C1 B1 172.2(2)
C43 B1 C1 C6 173.1(2)
C44 B1 C1 C6 50.8(3)
C45 B1 C1 C6 -66.9(3)
C43 B1 C1 C2 -1.4(3)
C44 B1 C1 C2 -123.8(2)
C45 B1 C1 C2 118.5(2)
C61 C62 C63 C58 0.4(4)
C61 C62 C63 C57 -178.8(2)
C1 B1 C45 P2 -165.75(16)
C43 B1 C45 P2 -45.4(2)
C44 B1 C45 P2 78.8(2)
C25 P2 C45 B1 -163.38(16)
C19 P2 C45 B1 96.16(18)
Ru1 P2 C45 B1 -28.79(19)
C17 C16 C15 C14 0.8(4)
C13 C14 C15 C16 0.3(4)
C20 C19 C24 C23 1.6(4)
P2 C19 C24 C23 177.7(2)
C19 C24 C23 C22 0.2(4)
C21 C22 C23 C24 -1.6(4)
C41 C40 C39 C38 -0.8(4)
C37 C38 C39 C40 -1.0(4)
C54 C49 C50 C51 -3.0(3)
Si1 C49 C50 C51 166.12(19)
C54 C49 C50 C47 179.0(2)
Si1 C49 C50 C47 -11.8(4)
C62 C63 C58 C59 2.9(3)
C57 C63 C58 C59 -177.9(2)
C62 C63 C58 Si1 -178.09(18)
C57 C63 C58 Si1 1.1(3)
C60 C59 C58 C63 -4.0(3)
C55 C59 C58 C63 174.2(2)
C60 C59 C58 Si1 176.98(18)
C55 C59 C58 Si1 -4.9(3)
C49 Si1 C58 C63 -95.6(2)
Ru1 Si1 C58 C63 85.2(2)
C49 Si1 C58 C59 83.4(2)
Ru1 Si1 C58 C59 -95.80(19)
C39 C40 C41 C42 1.2(4)
C37 C42 C41 C40 0.3(4)
C54 C53 C52 C51 -2.4(4)
C54 C53 C52 C48 176.4(2)
C32 C33 C34 C35 -0.9(4)
C49 C50 C51 C52 -1.7(4)
C47 C50 C51 C52 176.4(2)
C53 C52 C51 C50 4.4(4)
C48 C52 C51 C50 -174.4(2)
C63 C62 C61 C60 -2.5(4)
C63 C62 C61 C56 178.0(2)
C58 C59 C60 C61 1.9(4)
C55 C59 C60 C61 -176.4(2)
C62 C61 C60 C59 1.3(4)
C56 C61 C60 C59 -179.2(2)
C8 C9 C10 C11 2.5(4)
C8 C7 C12 C11 1.5(4)
P1 C7 C12 C11 -174.2(2)
C1 C2 C3 C4 0.1(4)
C13 C18 C17 C16 -0.7(4)
C15 C16 C17 C18 -0.6(4)
C23 C22 C21 C20 1.2(4)
C19 C20 C21 C22 0.6(4)
C2 C3 C4 C5 1.8(4)
C6 C5 C4 C3 -1.0(4)
C33 C34 C35 C36 0.6(4)
C31 C36 C35 C34 -0.1(4)
C9 C10 C11 C12 -1.6(4)
C7 C12 C11 C10 -0.5(4)
C25 C30 C29 C28 0.2(4)
C26 C27 C28 C29 -1.1(4)
C30 C29 C28 C27 0.9(4)
